data_4309558
loop_
_publ_author_name
'Chien-Ming Lee'
'Chien-Hong Chen'
'Hao-Wen Chen'
'Jo-Lu Hsu'
'Gene-Hsiang Lee'
'Wen-Feng Liaw'

_publ_section_title
;
Nitrosylated Iron-Thiolate-Sulfinate Complexes with
{Fe(NO)}6/7 Electronic Cores: Relevance to the Transformation between the
Active and Inactive NO-Bound Forms of Iron-Containing Nitrile Hydratases
;
_journal_name_full 'Inorganic Chemistry'
_journal_page_first 6670
_journal_page_last 6679
_journal_paper_doi 10.1021/ic050108l
_journal_volume 44
_journal_year 2005
_chemical_formula_sum 'C108 H86 Cl8 Fe2 N10 O6 P4 S8'
_chemical_formula_weight 2395.53
_chemical_name_systematic
; 
 ? 
;
_space_group_IT_number 2
_symmetry_cell_setting triclinic
_symmetry_space_group_name_Hall '-P 1'
_symmetry_space_group_name_H-M 'P -1'
_atom_sites_solution_hydrogens geom
_atom_sites_solution_primary direct
_atom_sites_solution_secondary difmap
_audit_creation_method SHELXL-97
_cell_angle_alpha 108.809(1)
_cell_angle_beta 106.494(1)
_cell_angle_gamma 100.559(1)
_cell_formula_units_Z 1
_cell_length_a 10.6561(5)
_cell_length_b 16.9552(7)
_cell_length_c 17.4344(8)
_cell_measurement_reflns_used 3673
_cell_measurement_temperature 150(1)
_cell_measurement_theta_max 22.94
_cell_measurement_theta_min 2.22
_cell_volume 2724.9(2)
_computing_cell_refinement 'Bruker SAINT'
_computing_data_collection 'Bruker SMART'
_computing_data_reduction 'Bruker SAINT'
_computing_molecular_graphics 'Bruker SHELXTL'
_computing_publication_material 'Bruker SHELXTL'
_computing_structure_refinement 'SHELXL-97 (Sheldrick, 1997)'
_computing_structure_solution 'SHELXS-97 (Sheldrick, 1990)'
_diffrn_ambient_temperature 150(1)
_diffrn_measured_fraction_theta_full 0.999
_diffrn_measured_fraction_theta_max 0.999
_diffrn_measurement_device_type 'BRUKER SMART ApexCCD area detector'
_diffrn_measurement_method 'phi and omega scans'
_diffrn_radiation_monochromator graphite
_diffrn_radiation_source 'fine-focus sealed tube'
_diffrn_radiation_type MoK\a
_diffrn_radiation_wavelength 0.71073
_diffrn_reflns_av_R_equivalents 0.0577
_diffrn_reflns_av_sigmaI/netI 0.0693
_diffrn_reflns_limit_h_max 13
_diffrn_reflns_limit_h_min -13
_diffrn_reflns_limit_k_max 22
_diffrn_reflns_limit_k_min -22
_diffrn_reflns_limit_l_max 22
_diffrn_reflns_limit_l_min -22
_diffrn_reflns_number 36569
_diffrn_reflns_theta_full 27.50
_diffrn_reflns_theta_max 27.50
_diffrn_reflns_theta_min 1.33
_exptl_absorpt_coefficient_mu 0.733
_exptl_absorpt_correction_T_max 0.8672
_exptl_absorpt_correction_T_min 0.8100
_exptl_absorpt_correction_type multi-scan
_exptl_crystal_colour dark
_exptl_crystal_density_diffrn 1.460
_exptl_crystal_density_meas ?
_exptl_crystal_density_method 'not measured'
_exptl_crystal_description block
_exptl_crystal_F_000 1228
_exptl_crystal_size_max 0.30
_exptl_crystal_size_mid 0.20
_exptl_crystal_size_min 0.20
_refine_diff_density_max 0.654
_refine_diff_density_min -0.474
_refine_diff_density_rms 0.126
_refine_ls_extinction_coef 0.0032(4)
_refine_ls_extinction_expression Fc^*^=kFc[1+0.001xFc^2^\l^3^/sin(2\q)]^-1/4^
_refine_ls_extinction_method SHELXL
_refine_ls_goodness_of_fit_ref 1.056
_refine_ls_hydrogen_treatment mixed
_refine_ls_matrix_type full
_refine_ls_number_parameters 671
_refine_ls_number_reflns 12473
_refine_ls_number_restraints 0
_refine_ls_restrained_S_all 1.056
_refine_ls_R_factor_all 0.0745
_refine_ls_R_factor_gt 0.0502
_refine_ls_shift/su_max 0.001
_refine_ls_shift/su_mean 0.000
_refine_ls_structure_factor_coef Fsqd
_refine_ls_weighting_details 'calc w=1/[\s^2^(Fo^2^)+(0.0650P)^2^+0.0000P] where P=(Fo^2^+2Fc^2^)/3'
_refine_ls_weighting_scheme calc
_refine_ls_wR_factor_gt 0.1178
_refine_ls_wR_factor_ref 0.1387
_reflns_number_gt 9253
_reflns_number_total 12473
_reflns_threshold_expression >2sigma(I)
_cod_data_source_file ic050108lsi20050124_032159.cif
_cod_data_source_block ic9570
_cod_depositor_comments
;
The following automatic conversions were performed:
'_symmetry_cell_setting' value 'Triclinic' changed to 'triclinic'
according to '/home/saulius/struct/CIF-dictionaries/cif_core.dic'
dictionary named 'cif_core.dic' version 2.4.1 from 2010-06-29.

Automatic conversion script
Id: cif_fix_enum 1527 2010-12-29 10:47:43Z saulius 

The following automatic conversions were performed:

'_exptl_crystal_density_meas' value 'not_measured' was changed to '?'
- the value is perceived as not measured.

Automatic conversion script
Id: cif_fix_values 3008 2015-01-20 13:52:24Z robertas 
;
_cod_database_code 4309558

loop_
_symmetry_equiv_pos_as_xyz
'x, y, z'
'-x, -y, -z'

loop_
_atom_site_label
_atom_site_type_symbol
_atom_site_fract_x
_atom_site_fract_y
_atom_site_fract_z
_atom_site_U_iso_or_equiv
_atom_site_adp_type
_atom_site_occupancy
_atom_site_symmetry_multiplicity
_atom_site_calc_flag
_atom_site_refinement_flags
_atom_site_disorder_assembly
_atom_site_disorder_group
Fe1 Fe 0.00830(4) 0.96906(3) 0.39839(3) 0.01935(12) Uani 1 1 d . . .
S1 S -0.14093(7) 0.92225(5) 0.45861(5) 0.02040(16) Uani 1 1 d . . .
S2 S -0.10640(8) 1.06773(5) 0.38339(5) 0.02339(17) Uani 1 1 d . . .
S3 S 0.14069(8) 1.03290(5) 0.33842(5) 0.02392(17) Uani 1 1 d . . .
S4 S -0.13404(8) 0.87301(5) 0.26386(5) 0.02437(18) Uani 1 1 d . . .
Cl1 Cl -0.43756(8) 0.83666(5) 0.45334(5) 0.03259(19) Uani 1 1 d . . .
Cl2 Cl -0.35051(9) 1.14696(6) 0.33761(6) 0.0378(2) Uani 1 1 d . . .
Cl3 Cl 0.25883(10) 1.07504(6) 0.20314(6) 0.0426(2) Uani 1 1 d . . .
Cl4 Cl -0.28135(12) 0.76790(8) 0.05717(7) 0.0384(3) Uani 0.75 1 d P A 1
Cl4' Cl 0.1362(4) 0.9605(3) 0.0100(3) 0.0492(10) Uani 0.25 1 d P B 2
N1 N 0.0965(3) 0.89975(16) 0.40707(16) 0.0232(5) Uani 1 1 d . . .
O1 O 0.1582(2) 0.85077(15) 0.40970(16) 0.0358(6) Uani 1 1 d . . .
O2 O -0.2746(2) 0.87430(15) 0.23930(15) 0.0337(5) Uani 1 1 d . . .
O3 O -0.1160(3) 0.78664(14) 0.25099(15) 0.0371(6) Uani 1 1 d . . .
C1 C -0.2831(3) 0.95846(19) 0.42002(18) 0.0213(6) Uani 1 1 d . . .
C2 C -0.4104(3) 0.9225(2) 0.42047(19) 0.0252(7) Uani 1 1 d . . .
C3 C -0.5196(3) 0.9544(2) 0.3950(2) 0.0297(7) Uani 1 1 d . . .
H3A H -0.6067 0.9290 0.3950 0.036 Uiso 1 1 calc R . .
C4 C -0.4998(3) 1.0235(2) 0.3696(2) 0.0306(7) Uani 1 1 d . . .
H4A H -0.5729 1.0467 0.3531 0.037 Uiso 1 1 calc R . .
C5 C -0.3726(3) 1.0588(2) 0.3684(2) 0.0261(7) Uani 1 1 d . . .
C6 C -0.2633(3) 1.02641(19) 0.39123(19) 0.0224(6) Uani 1 1 d . . .
C7 C 0.0540(3) 0.97382(19) 0.22593(19) 0.0233(6) Uani 1 1 d . . .
C8 C 0.1060(3) 0.9929(2) 0.1662(2) 0.0306(7) Uani 1 1 d . B .
C9 C 0.0411(4) 0.9463(2) 0.0773(2) 0.0375(8) Uani 1 1 d . . .
H9A H 0.0803 0.9603 0.0389 0.045 Uiso 0.25 1 calc PR B 2
C10 C -0.0800(4) 0.8799(2) 0.0439(2) 0.0394(9) Uani 1 1 d . A .
H10A H -0.1263 0.8490 -0.0173 0.047 Uiso 1 1 calc R . .
C11 C -0.1335(3) 0.8585(2) 0.1010(2) 0.0306(7) Uani 1 1 d . . .
H11A H -0.2155 0.8115 0.0786 0.037 Uiso 0.75 1 calc PR A 1
C12 C -0.0685(3) 0.9052(2) 0.1904(2) 0.0252(7) Uani 1 1 d . A .
P1 P -1.02105(8) 0.37671(5) 0.13348(5) 0.02108(17) Uani 1 1 d . . .
P2 P -0.72759(8) 0.47966(5) 0.22195(5) 0.02233(18) Uani 1 1 d . . .
N2 N -0.8724(3) 0.42719(17) 0.14560(16) 0.0280(6) Uani 1 1 d . . .
C13 C -1.1002(3) 0.2933(2) 0.0245(2) 0.0289(7) Uani 1 1 d . . .
C14 C -1.2189(4) 0.2271(2) 0.0009(3) 0.0429(9) Uani 1 1 d . . .
H14A H -1.2549 0.2215 0.0435 0.051 Uiso 1 1 calc R . .
C15 C -1.2852(4) 0.1690(3) -0.0858(3) 0.0571(12) Uani 1 1 d . . .
H15A H -1.3665 0.1232 -0.1026 0.069 Uiso 1 1 calc R . .
C16 C -1.2330(5) 0.1778(3) -0.1473(3) 0.0617(13) Uani 1 1 d . . .
H16A H -1.2792 0.1381 -0.2065 0.074 Uiso 1 1 calc R . .
C17 C -1.1155(5) 0.2429(3) -0.1243(2) 0.0522(11) Uani 1 1 d . . .
H17A H -1.0806 0.2484 -0.1675 0.063 Uiso 1 1 calc R . .
C18 C -1.0477(4) 0.3008(2) -0.0383(2) 0.0363(8) Uani 1 1 d . . .
H18A H -0.9654 0.3456 -0.0221 0.044 Uiso 1 1 calc R . .
C19 C -1.1278(3) 0.4474(2) 0.1406(2) 0.0274(7) Uani 1 1 d . . .
C20 C -1.0813(4) 0.5303(2) 0.1413(2) 0.0431(9) Uani 1 1 d . . .
H20A H -0.9915 0.5511 0.1423 0.052 Uiso 1 1 calc R . .
C21 C -1.1687(6) 0.5820(3) 0.1405(3) 0.0647(14) Uani 1 1 d . . .
H21A H -1.1384 0.6386 0.1411 0.078 Uiso 1 1 calc R . .
C22 C -1.2981(7) 0.5518(4) 0.1390(3) 0.084(2) Uani 1 1 d . . .
H22A H -1.3565 0.5880 0.1391 0.101 Uiso 1 1 calc R . .
C23 C -1.3450(5) 0.4693(4) 0.1373(3) 0.0691(16) Uani 1 1 d . . .
H23A H -1.4355 0.4486 0.1351 0.083 Uiso 1 1 calc R . .
C24 C -1.2594(4) 0.4175(3) 0.1387(2) 0.0434(9) Uani 1 1 d . . .
H24A H -1.2905 0.3611 0.1384 0.052 Uiso 1 1 calc R . .
C25 C -1.0285(3) 0.3276(2) 0.2100(2) 0.0250(7) Uani 1 1 d . . .
C26 C -1.0405(3) 0.3755(2) 0.2873(2) 0.0299(7) Uani 1 1 d . . .
H26A H -1.0544 0.4311 0.2966 0.036 Uiso 1 1 calc R . .
C27 C -1.0322(3) 0.3425(2) 0.3511(2) 0.0383(9) Uani 1 1 d . . .
H27A H -1.0404 0.3754 0.4041 0.046 Uiso 1 1 calc R . .
C28 C -1.0122(4) 0.2621(3) 0.3375(3) 0.0449(10) Uani 1 1 d . . .
H28A H -1.0071 0.2393 0.3811 0.054 Uiso 1 1 calc R . .
C29 C -0.9995(4) 0.2142(2) 0.2608(3) 0.0463(10) Uani 1 1 d . . .
H29A H -0.9852 0.1588 0.2521 0.056 Uiso 1 1 calc R . .
C30 C -1.0075(4) 0.2463(2) 0.1965(3) 0.0370(8) Uani 1 1 d . . .
H30A H -0.9986 0.2133 0.1438 0.044 Uiso 1 1 calc R . .
C31 C -0.6217(3) 0.40901(19) 0.2295(2) 0.0237(6) Uani 1 1 d . . .
C32 C -0.6678(3) 0.3238(2) 0.1672(2) 0.0319(7) Uani 1 1 d . . .
H32A H -0.7573 0.3021 0.1236 0.038 Uiso 1 1 calc R . .
C33 C -0.5842(4) 0.2702(2) 0.1682(2) 0.0379(8) Uani 1 1 d . . .
H33A H -0.6170 0.2118 0.1260 0.046 Uiso 1 1 calc R . .
C34 C -0.4535(4) 0.3016(2) 0.2306(2) 0.0345(8) Uani 1 1 d . . .
H34A H -0.3959 0.2649 0.2310 0.041 Uiso 1 1 calc R . .
C35 C -0.4063(3) 0.3861(2) 0.2923(2) 0.0323(8) Uani 1 1 d . . .
H35A H -0.3159 0.4078 0.3348 0.039 Uiso 1 1 calc R . .
C36 C -0.4903(3) 0.4397(2) 0.2925(2) 0.0288(7) Uani 1 1 d . . .
H36A H -0.4578 0.4975 0.3358 0.035 Uiso 1 1 calc R . .
C37 C -0.6451(3) 0.56442(19) 0.19556(19) 0.0227(6) Uani 1 1 d . . .
C38 C -0.5315(3) 0.6328(2) 0.2587(2) 0.0264(7) Uani 1 1 d . . .
H38A H -0.4948 0.6342 0.3157 0.032 Uiso 1 1 calc R . .
C39 C -0.4719(3) 0.6990(2) 0.2381(2) 0.0276(7) Uani 1 1 d . . .
H39A H -0.3944 0.7461 0.2811 0.033 Uiso 1 1 calc R . .
C40 C -0.5251(3) 0.6965(2) 0.1552(2) 0.0323(8) Uani 1 1 d . . .
H40A H -0.4848 0.7423 0.1413 0.039 Uiso 1 1 calc R . .
C41 C -0.6364(3) 0.6280(2) 0.0924(2) 0.0379(9) Uani 1 1 d . . .
H41A H -0.6717 0.6262 0.0352 0.045 Uiso 1 1 calc R . .
C42 C -0.6972(3) 0.5617(2) 0.1120(2) 0.0338(8) Uani 1 1 d . . .
H42A H -0.7742 0.5145 0.0685 0.041 Uiso 1 1 calc R . .
C43 C -0.7308(3) 0.53313(19) 0.32853(19) 0.0232(6) Uani 1 1 d . . .
C44 C -0.7533(3) 0.6148(2) 0.3508(2) 0.0293(7) Uani 1 1 d . . .
H44A H -0.7636 0.6425 0.3109 0.035 Uiso 1 1 calc R . .
C45 C -0.7606(4) 0.6550(2) 0.4318(2) 0.0344(8) Uani 1 1 d . . .
H45A H -0.7749 0.7108 0.4477 0.041 Uiso 1 1 calc R . .
C46 C -0.7472(3) 0.6147(2) 0.4894(2) 0.0319(7) Uani 1 1 d . . .
H46A H -0.7521 0.6427 0.5447 0.038 Uiso 1 1 calc R . .
C47 C -0.7267(3) 0.5339(2) 0.4669(2) 0.0323(8) Uani 1 1 d . . .
H47A H -0.7185 0.5059 0.5066 0.039 Uiso 1 1 calc R . .
C48 C -0.7178(3) 0.4935(2) 0.3873(2) 0.0271(7) Uani 1 1 d . . .
H48A H -0.7028 0.4379 0.3724 0.033 Uiso 1 1 calc R . .
N3 N 0.3710(3) 0.3648(2) 0.5296(2) 0.0472(8) Uani 1 1 d . . .
C49 C 0.3748(3) 0.3211(2) 0.4663(2) 0.0326(8) Uani 1 1 d . . .
C50 C 0.3787(4) 0.2636(2) 0.3855(2) 0.0439(9) Uani 1 1 d . . .
H50A H 0.3680 0.2919 0.3441 0.066 Uiso 1 1 calc R . .
H50B H 0.3038 0.2088 0.3608 0.066 Uiso 1 1 calc R . .
H50C H 0.4668 0.2511 0.3970 0.066 Uiso 1 1 calc R . .
N4 N 0.8906(3) 0.5500(2) 0.4076(2) 0.0510(9) Uani 1 1 d . . .
C51 C 0.8824(4) 0.6127(2) 0.4005(2) 0.0371(8) Uani 1 1 d . . .
C52 C 0.8731(4) 0.6947(3) 0.3940(3) 0.0596(12) Uani 1 1 d . . .
H52A H 0.9454 0.7433 0.4443 0.089 Uiso 1 1 calc R . .
H52B H 0.7830 0.7010 0.3929 0.089 Uiso 1 1 calc R . .
H52C H 0.8844 0.6952 0.3403 0.089 Uiso 1 1 calc R . .
N5 N 0.5731(5) 0.1185(3) 0.0858(3) 0.0877(15) Uani 1 1 d . . .
C53 C 0.6152(5) 0.0683(3) 0.1070(3) 0.0598(12) Uani 1 1 d . . .
C54 C 0.6678(5) 0.0043(3) 0.1310(3) 0.0734(15) Uani 1 1 d . . .
H54A H 0.6526 0.0038 0.1837 0.110 Uiso 1 1 calc R . .
H54B H 0.7665 0.0189 0.1423 0.110 Uiso 1 1 calc R . .
H54C H 0.6205 -0.0535 0.0834 0.110 Uiso 1 1 calc R . .

loop_
_atom_site_aniso_label
_atom_site_aniso_U_11
_atom_site_aniso_U_22
_atom_site_aniso_U_33
_atom_site_aniso_U_23
_atom_site_aniso_U_13
_atom_site_aniso_U_12
Fe1 0.0228(2) 0.0188(2) 0.0196(2) 0.00877(18) 0.01015(18) 0.00772(17)
S1 0.0239(4) 0.0189(4) 0.0222(4) 0.0099(3) 0.0111(3) 0.0077(3)
S2 0.0241(4) 0.0220(4) 0.0284(4) 0.0136(3) 0.0108(3) 0.0084(3)
S3 0.0253(4) 0.0252(4) 0.0214(4) 0.0094(3) 0.0102(3) 0.0051(3)
S4 0.0292(4) 0.0206(4) 0.0220(4) 0.0070(3) 0.0111(3) 0.0046(3)
Cl1 0.0344(4) 0.0304(4) 0.0349(5) 0.0146(4) 0.0172(4) 0.0041(3)
Cl2 0.0414(5) 0.0369(5) 0.0489(5) 0.0261(4) 0.0191(4) 0.0225(4)
Cl3 0.0492(5) 0.0401(5) 0.0348(5) 0.0135(4) 0.0227(4) -0.0034(4)
Cl4 0.0399(6) 0.0375(6) 0.0207(5) 0.0017(5) 0.0089(5) -0.0054(5)
Cl4' 0.065(3) 0.053(2) 0.041(2) 0.0244(19) 0.026(2) 0.023(2)
N1 0.0262(14) 0.0207(13) 0.0246(14) 0.0085(11) 0.0122(11) 0.0077(11)
O1 0.0383(14) 0.0306(13) 0.0454(15) 0.0147(11) 0.0184(12) 0.0217(11)
O2 0.0263(12) 0.0343(13) 0.0317(13) 0.0056(11) 0.0114(10) 0.0020(10)
O3 0.0550(16) 0.0191(11) 0.0335(13) 0.0080(10) 0.0162(12) 0.0073(11)
C1 0.0213(15) 0.0237(15) 0.0175(14) 0.0059(12) 0.0070(12) 0.0078(12)
C2 0.0279(16) 0.0257(16) 0.0205(15) 0.0065(13) 0.0115(13) 0.0060(13)
C3 0.0218(16) 0.0374(19) 0.0265(17) 0.0092(15) 0.0096(14) 0.0065(14)
C4 0.0296(17) 0.0377(19) 0.0257(17) 0.0108(15) 0.0097(14) 0.0170(15)
C5 0.0291(17) 0.0270(16) 0.0230(16) 0.0101(13) 0.0081(13) 0.0121(13)
C6 0.0237(15) 0.0218(15) 0.0204(15) 0.0064(13) 0.0081(12) 0.0077(12)
C7 0.0310(17) 0.0216(15) 0.0215(15) 0.0105(13) 0.0117(13) 0.0107(13)
C8 0.0376(19) 0.0268(17) 0.0300(18) 0.0118(14) 0.0175(15) 0.0062(14)
C9 0.048(2) 0.040(2) 0.0267(18) 0.0149(16) 0.0177(17) 0.0078(17)
C10 0.050(2) 0.044(2) 0.0193(17) 0.0097(16) 0.0123(16) 0.0094(18)
C11 0.0305(17) 0.0279(17) 0.0244(17) 0.0057(14) 0.0085(14) 0.0000(14)
C12 0.0318(17) 0.0261(16) 0.0234(16) 0.0113(13) 0.0140(14) 0.0131(13)
P1 0.0215(4) 0.0207(4) 0.0203(4) 0.0068(3) 0.0089(3) 0.0050(3)
P2 0.0231(4) 0.0231(4) 0.0195(4) 0.0086(3) 0.0078(3) 0.0038(3)
N2 0.0254(14) 0.0330(15) 0.0216(14) 0.0111(12) 0.0079(11) 0.0006(11)
C13 0.0301(17) 0.0224(16) 0.0242(17) 0.0025(13) 0.0039(14) 0.0074(13)
C14 0.034(2) 0.036(2) 0.045(2) 0.0108(18) 0.0078(17) 0.0015(16)
C15 0.049(3) 0.029(2) 0.056(3) 0.0006(19) -0.006(2) -0.0010(18)
C16 0.071(3) 0.049(3) 0.033(2) -0.006(2) -0.004(2) 0.023(2)
C17 0.068(3) 0.059(3) 0.028(2) 0.0096(19) 0.016(2) 0.033(2)
C18 0.042(2) 0.039(2) 0.0252(18) 0.0075(15) 0.0113(16) 0.0167(16)
C19 0.0366(18) 0.0309(17) 0.0229(16) 0.0137(14) 0.0141(14) 0.0185(14)
C20 0.063(3) 0.035(2) 0.032(2) 0.0107(16) 0.0146(18) 0.0245(19)
C21 0.123(5) 0.051(3) 0.046(3) 0.025(2) 0.041(3) 0.060(3)
C22 0.139(5) 0.133(5) 0.064(3) 0.067(4) 0.073(4) 0.120(5)
C23 0.070(3) 0.140(5) 0.065(3) 0.074(3) 0.053(3) 0.078(3)
C24 0.046(2) 0.071(3) 0.045(2) 0.040(2) 0.0315(19) 0.035(2)
C25 0.0205(15) 0.0249(16) 0.0307(17) 0.0139(14) 0.0092(13) 0.0045(12)
C26 0.0327(18) 0.0331(18) 0.0283(17) 0.0161(15) 0.0134(15) 0.0096(14)
C27 0.0327(19) 0.052(2) 0.0301(19) 0.0215(18) 0.0110(15) 0.0038(17)
C28 0.037(2) 0.050(2) 0.054(3) 0.040(2) 0.0107(19) 0.0032(18)
C29 0.047(2) 0.035(2) 0.061(3) 0.030(2) 0.014(2) 0.0113(18)
C30 0.0371(19) 0.0328(19) 0.047(2) 0.0197(17) 0.0181(17) 0.0135(16)
C31 0.0257(16) 0.0241(16) 0.0245(16) 0.0108(13) 0.0132(13) 0.0061(13)
C32 0.0303(17) 0.0275(17) 0.0326(19) 0.0080(15) 0.0119(15) 0.0034(14)
C33 0.046(2) 0.0264(18) 0.042(2) 0.0106(16) 0.0207(18) 0.0115(16)
C34 0.044(2) 0.037(2) 0.036(2) 0.0207(17) 0.0218(17) 0.0211(17)
C35 0.0334(18) 0.039(2) 0.0289(18) 0.0176(16) 0.0125(15) 0.0124(15)
C36 0.0351(18) 0.0238(16) 0.0257(17) 0.0094(14) 0.0104(14) 0.0071(14)
C37 0.0224(15) 0.0253(16) 0.0234(16) 0.0115(13) 0.0108(13) 0.0074(12)
C38 0.0287(17) 0.0280(16) 0.0213(16) 0.0103(13) 0.0079(13) 0.0069(13)
C39 0.0255(16) 0.0239(16) 0.0302(17) 0.0082(14) 0.0111(14) 0.0037(13)
C40 0.0330(18) 0.0328(18) 0.040(2) 0.0212(16) 0.0180(16) 0.0099(15)
C41 0.0319(19) 0.054(2) 0.0328(19) 0.0294(18) 0.0097(16) 0.0064(17)
C42 0.0311(18) 0.0366(19) 0.0258(17) 0.0119(15) 0.0060(14) 0.0006(15)
C43 0.0214(15) 0.0265(16) 0.0203(15) 0.0078(13) 0.0096(13) 0.0037(12)
C44 0.0339(18) 0.0323(18) 0.0269(17) 0.0152(15) 0.0127(14) 0.0130(14)
C45 0.043(2) 0.0343(19) 0.0332(19) 0.0130(16) 0.0208(16) 0.0192(16)
C46 0.0322(18) 0.0360(19) 0.0279(18) 0.0096(15) 0.0142(15) 0.0118(15)
C47 0.0369(19) 0.0367(19) 0.0262(17) 0.0151(15) 0.0135(15) 0.0096(15)
C48 0.0324(17) 0.0248(16) 0.0254(17) 0.0112(14) 0.0124(14) 0.0068(13)
N3 0.057(2) 0.0421(19) 0.0367(19) 0.0106(16) 0.0145(16) 0.0164(16)
C49 0.0339(19) 0.0274(18) 0.0305(19) 0.0100(15) 0.0076(15) 0.0054(14)
C50 0.048(2) 0.039(2) 0.036(2) 0.0067(17) 0.0163(18) 0.0083(18)
N4 0.051(2) 0.046(2) 0.061(2) 0.0201(18) 0.0277(18) 0.0179(17)
C51 0.0337(19) 0.040(2) 0.039(2) 0.0194(18) 0.0138(16) 0.0068(16)
C52 0.056(3) 0.059(3) 0.079(3) 0.047(3) 0.026(2) 0.015(2)
N5 0.132(4) 0.078(3) 0.077(3) 0.035(3) 0.049(3) 0.060(3)
C53 0.072(3) 0.061(3) 0.050(3) 0.020(2) 0.023(2) 0.030(3)
C54 0.085(4) 0.060(3) 0.066(3) 0.027(3) 0.004(3) 0.037(3)

loop_
_atom_type_symbol
_atom_type_description
_atom_type_scat_dispersion_real
_atom_type_scat_dispersion_imag
_atom_type_scat_source
C C 0.0033 0.0016 'International Tables Vol C Tables 4.2.6.8 and 6.1.1.4'
H H 0.0000 0.0000 'International Tables Vol C Tables 4.2.6.8 and 6.1.1.4'
N N 0.0061 0.0033 'International Tables Vol C Tables 4.2.6.8 and 6.1.1.4'
O O 0.0106 0.0060 'International Tables Vol C Tables 4.2.6.8 and 6.1.1.4'
P P 0.1023 0.0942 'International Tables Vol C Tables 4.2.6.8 and 6.1.1.4'
S S 0.1246 0.1234 'International Tables Vol C Tables 4.2.6.8 and 6.1.1.4'
Cl Cl 0.1484 0.1585 'International Tables Vol C Tables 4.2.6.8 and 6.1.1.4'
Fe Fe 0.3463 0.8444 'International Tables Vol C Tables 4.2.6.8 and 6.1.1.4'

loop_
_geom_angle_atom_site_label_1
_geom_angle_atom_site_label_2
_geom_angle_atom_site_label_3
_geom_angle
_geom_angle_site_symmetry_1
_geom_angle_site_symmetry_3
_geom_angle_publ_flag
N1 Fe1 S4 90.47(9) . . ?
N1 Fe1 S2 177.08(9) . . ?
S4 Fe1 S2 89.51(3) . . ?
N1 Fe1 S3 93.29(9) . . ?
S4 Fe1 S3 89.66(3) . . ?
S2 Fe1 S3 83.78(3) . . ?
N1 Fe1 S1 95.81(9) . . ?
S4 Fe1 S1 91.21(3) . . ?
S2 Fe1 S1 87.12(3) . . ?
S3 Fe1 S1 170.85(3) . . ?
N1 Fe1 S1 95.02(9) . 2_576 ?
S4 Fe1 S1 174.12(3) . 2_576 ?
S2 Fe1 S1 85.11(3) . 2_576 ?
S3 Fe1 S1 92.12(3) . 2_576 ?
S1 Fe1 S1 86.15(3) . 2_576 ?
C1 S1 Fe1 103.34(10) . . ?
C1 S1 Fe1 104.86(10) . 2_576 ?
Fe1 S1 Fe1 93.85(3) . 2_576 ?
C6 S2 Fe1 104.21(10) . . ?
C7 S3 Fe1 103.87(10) . . ?
O2 S4 O3 115.19(14) . . ?
O2 S4 C12 105.97(14) . . ?
O3 S4 C12 104.46(14) . . ?
O2 S4 Fe1 115.73(10) . . ?
O3 S4 Fe1 109.04(10) . . ?
C12 S4 Fe1 105.29(11) . . ?
O1 N1 Fe1 177.1(2) . . ?
C2 C1 C6 120.2(3) . . ?
C2 C1 S1 121.1(2) . . ?
C6 C1 S1 118.7(2) . . ?
C1 C2 C3 121.0(3) . . ?
C1 C2 Cl1 120.7(2) . . ?
C3 C2 Cl1 118.3(2) . . ?
C4 C3 C2 119.3(3) . . ?
C3 C4 C5 119.6(3) . . ?
C4 C5 C6 122.1(3) . . ?
C4 C5 Cl2 118.4(2) . . ?
C6 C5 Cl2 119.5(2) . . ?
C5 C6 C1 117.7(3) . . ?
C5 C6 S2 121.5(2) . . ?
C1 C6 S2 120.8(2) . . ?
C12 C7 C8 116.4(3) . . ?
C12 C7 S3 122.7(2) . . ?
C8 C7 S3 121.0(2) . . ?
C9 C8 C7 122.2(3) . . ?
C9 C8 Cl3 117.6(3) . . ?
C7 C8 Cl3 120.2(3) . . ?
C10 C9 C8 120.4(3) . . ?
C10 C9 Cl4' 121.0(3) . . ?
C8 C9 Cl4' 117.4(3) . . ?
C9 C10 C11 119.0(3) . . ?
C10 C11 C12 120.8(3) . . ?
C10 C11 Cl4 118.2(3) . . ?
C12 C11 Cl4 121.0(2) . . ?
C11 C12 C7 121.3(3) . . ?
C11 C12 S4 120.2(2) . . ?
C7 C12 S4 118.4(2) . . ?
N2 P1 C25 115.28(14) . . ?
N2 P1 C19 111.15(15) . . ?
C25 P1 C19 107.05(14) . . ?
N2 P1 C13 108.07(15) . . ?
C25 P1 C13 109.18(15) . . ?
C19 P1 C13 105.69(15) . . ?
N2 P2 C43 116.07(14) . . ?
N2 P2 C31 110.50(15) . . ?
C43 P2 C31 107.79(14) . . ?
N2 P2 C37 107.48(14) . . ?
C43 P2 C37 106.37(14) . . ?
C31 P2 C37 108.34(14) . . ?
P1 N2 P2 138.42(18) . . ?
C14 C13 C18 119.9(3) . . ?
C14 C13 P1 120.9(3) . . ?
C18 C13 P1 118.9(3) . . ?
C13 C14 C15 119.4(4) . . ?
C16 C15 C14 120.0(4) . . ?
C17 C16 C15 120.9(4) . . ?
C16 C17 C18 119.8(4) . . ?
C17 C18 C13 119.9(4) . . ?
C24 C19 C20 120.2(3) . . ?
C24 C19 P1 120.2(3) . . ?
C20 C19 P1 119.4(3) . . ?
C21 C20 C19 118.9(4) . . ?
C22 C21 C20 120.4(4) . . ?
C21 C22 C23 120.9(4) . . ?
C24 C23 C22 119.5(4) . . ?
C23 C24 C19 120.1(4) . . ?
C26 C25 C30 119.9(3) . . ?
C26 C25 P1 119.2(2) . . ?
C30 C25 P1 120.5(3) . . ?
C27 C26 C25 120.2(3) . . ?
C28 C27 C26 119.8(3) . . ?
C27 C28 C29 120.4(3) . . ?
C28 C29 C30 120.5(3) . . ?
C29 C30 C25 119.2(4) . . ?
C36 C31 C32 119.0(3) . . ?
C36 C31 P2 121.3(2) . . ?
C32 C31 P2 119.5(2) . . ?
C33 C32 C31 120.5(3) . . ?
C34 C33 C32 120.1(3) . . ?
C35 C34 C33 120.0(3) . . ?
C34 C35 C36 120.3(3) . . ?
C35 C36 C31 120.2(3) . . ?
C42 C37 C38 120.1(3) . . ?
C42 C37 P2 119.5(2) . . ?
C38 C37 P2 120.4(2) . . ?
C39 C38 C37 119.6(3) . . ?
C40 C39 C38 120.0(3) . . ?
C41 C40 C39 120.1(3) . . ?
C40 C41 C42 120.5(3) . . ?
C41 C42 C37 119.5(3) . . ?
C48 C43 C44 119.3(3) . . ?
C48 C43 P2 121.5(2) . . ?
C44 C43 P2 119.1(2) . . ?
C45 C44 C43 119.3(3) . . ?
C46 C45 C44 120.5(3) . . ?
C47 C46 C45 120.1(3) . . ?
C46 C47 C48 120.2(3) . . ?
C47 C48 C43 120.5(3) . . ?
N3 C49 C50 178.9(4) . . ?
N4 C51 C52 178.5(4) . . ?
N5 C53 C54 178.3(5) . . ?

loop_
_geom_bond_atom_site_label_1
_geom_bond_atom_site_label_2
_geom_bond_distance
_geom_bond_site_symmetry_2
_geom_bond_publ_flag
Fe1 N1 1.651(2) . ?
Fe1 S4 2.2506(9) . ?
Fe1 S2 2.2829(8) . ?
Fe1 S3 2.2941(8) . ?
Fe1 S1 2.2986(8) . ?
Fe1 S1 2.3856(8) 2_576 ?
S1 C1 1.776(3) . ?
S1 Fe1 2.3856(8) 2_576 ?
S2 C6 1.751(3) . ?
S3 C7 1.752(3) . ?
S4 O2 1.443(2) . ?
S4 O3 1.466(2) . ?
S4 C12 1.801(3) . ?
Cl1 C2 1.734(3) . ?
Cl2 C5 1.744(3) . ?
Cl3 C8 1.733(3) . ?
Cl4 C11 1.761(3) . ?
Cl4' C9 1.797(5) . ?
N1 O1 1.154(3) . ?
C1 C2 1.386(4) . ?
C1 C6 1.403(4) . ?
C2 C3 1.391(4) . ?
C3 C4 1.381(5) . ?
C4 C5 1.386(4) . ?
C5 C6 1.389(4) . ?
C7 C12 1.400(4) . ?
C7 C8 1.406(4) . ?
C8 C9 1.380(5) . ?
C9 C10 1.375(5) . ?
C10 C11 1.388(5) . ?
C11 C12 1.389(4) . ?
P1 N2 1.576(3) . ?
P1 C25 1.797(3) . ?
P1 C19 1.797(3) . ?
P1 C13 1.800(3) . ?
P2 N2 1.585(3) . ?
P2 C43 1.799(3) . ?
P2 C31 1.800(3) . ?
P2 C37 1.801(3) . ?
C13 C14 1.384(5) . ?
C13 C18 1.394(5) . ?
C14 C15 1.390(5) . ?
C15 C16 1.375(6) . ?
C16 C17 1.368(6) . ?
C17 C18 1.382(5) . ?
C19 C24 1.389(5) . ?
C19 C20 1.397(5) . ?
C20 C21 1.391(5) . ?
C21 C22 1.369(7) . ?
C22 C23 1.384(8) . ?
C23 C24 1.379(5) . ?
C25 C26 1.387(4) . ?
C25 C30 1.393(4) . ?
C26 C27 1.387(4) . ?
C27 C28 1.374(5) . ?
C28 C29 1.382(6) . ?
C29 C30 1.385(5) . ?
C31 C36 1.388(4) . ?
C31 C32 1.391(4) . ?
C32 C33 1.384(5) . ?
C33 C34 1.379(5) . ?
C34 C35 1.378(5) . ?
C35 C36 1.387(4) . ?
C37 C42 1.385(4) . ?
C37 C38 1.389(4) . ?
C38 C39 1.386(4) . ?
C39 C40 1.378(4) . ?
C40 C41 1.376(5) . ?
C41 C42 1.381(5) . ?
C43 C48 1.385(4) . ?
C43 C44 1.398(4) . ?
C44 C45 1.388(4) . ?
C45 C46 1.375(5) . ?
C46 C47 1.374(5) . ?
C47 C48 1.376(4) . ?
N3 C49 1.129(4) . ?
C49 C50 1.449(5) . ?
N4 C51 1.125(4) . ?
C51 C52 1.450(5) . ?
N5 C53 1.146(5) . ?
C53 C54 1.431(6) . ?
